data_7246977
loop_
_publ_author_name
'Andaloussi, Yassin H.'
'Bezrukov, Andrey A.'
'Sensharma, Debobroto'
'Zaworotko, Michael J.'

_publ_section_title
;
 Supramolecular isomerism and structural flexibility in coordination
 networks sustained by cadmium rod building blocks.
;
_journal_issue 29
_journal_name_full CrystEngComm
_journal_page_first 4175
_journal_page_last 4181
_journal_paper_doi 10.1039/d3ce00557g
_journal_volume 25
_journal_year 2023
_chemical_formula_moiety 'C20 H14 Cd N4 O8'
_chemical_formula_sum 'C20 H14 Cd N4 O8'
_chemical_formula_weight 550.75
_chemical_name_common Cd(PyImPr)2-kgd-open
_chemical_name_systematic Catena-[bis(\b-(3,4-pyridinedicarboximido)propionato)-cadmium]
_space_group_crystal_system triclinic
_space_group_IT_number 2
_space_group_name_Hall '-P 1'
_space_group_name_H-M_alt 'P -1'
_atom_sites_solution_hydrogens geom
_atom_sites_solution_primary dual
_audit_creation_date 2022-08-10
_audit_creation_method
;
Olex2 1.5
(compiled 2022.04.07 svn.rca3783a0 for OlexSys, GUI svn.r6498)
;
_audit_update_record
;
2023-02-24 deposited with the CCDC.	2023-07-03 downloaded from the CCDC.
;
_cell_angle_alpha 82.3570(10)
_cell_angle_beta 79.5680(10)
_cell_angle_gamma 80.0060(10)
_cell_formula_units_Z 1
_cell_length_a 5.01730(10)
_cell_length_b 9.6508(3)
_cell_length_c 11.4756(3)
_cell_measurement_reflns_used 9727
_cell_measurement_temperature 100.00
_cell_measurement_theta_max 72.10
_cell_measurement_theta_min 3.94
_cell_volume 535.21(2)
_computing_cell_refinement 'SAINT V8.40B (?, 2016)'
_computing_data_reduction 'SAINT V8.40B (?, 2016)'
_computing_molecular_graphics 'Olex2 1.5 (Dolomanov et al., 2009)'
_computing_publication_material 'Olex2 1.5 (Dolomanov et al., 2009)'
_computing_structure_refinement 'SHELXL 2014/7 (Sheldrick, 2015)'
_computing_structure_solution 'SHELXT 2018/2 (Sheldrick, 2018)'
_diffrn_ambient_temperature 100.00
_diffrn_measured_fraction_theta_full 0.989
_diffrn_measured_fraction_theta_max 0.981
_diffrn_measurement_device_type 'Bruker APEX-II CCD'
_diffrn_measurement_method '\f and \w scans'
_diffrn_radiation_type CuK\a
_diffrn_radiation_wavelength 1.54178
_diffrn_reflns_av_R_equivalents 0.0496
_diffrn_reflns_av_unetI/netI 0.0399
_diffrn_reflns_Laue_measured_fraction_full 0.989
_diffrn_reflns_Laue_measured_fraction_max 0.981
_diffrn_reflns_limit_h_max 6
_diffrn_reflns_limit_h_min -6
_diffrn_reflns_limit_k_max 11
_diffrn_reflns_limit_k_min -11
_diffrn_reflns_limit_l_max 14
_diffrn_reflns_limit_l_min -14
_diffrn_reflns_number 8611
_diffrn_reflns_point_group_measured_fraction_full 0.989
_diffrn_reflns_point_group_measured_fraction_max 0.981
_diffrn_reflns_theta_full 67.679
_diffrn_reflns_theta_max 72.098
_diffrn_reflns_theta_min 5.795
_diffrn_source_current 1.0
_diffrn_source_power 0.05
_diffrn_source_voltage 50.0
_diffrn_standards_number 0
_exptl_absorpt_coefficient_mu 8.675
_exptl_absorpt_correction_T_max 0.7536
_exptl_absorpt_correction_T_min 0.4508
_exptl_absorpt_correction_type multi-scan
_exptl_absorpt_process_details
;
SADABS-2016/2 (Bruker,2016/2) was used for absorption correction.
wR2(int) was 0.1358 before and 0.0959 after correction.
The Ratio of minimum to maximum transmission is 0.5982.
The \l/2 correction factor is Not present.
;
_exptl_crystal_colour 'clear colourless'
_exptl_crystal_colour_lustre clear
_exptl_crystal_colour_primary colourless
_exptl_crystal_density_diffrn 1.709
_exptl_crystal_description plank
_exptl_crystal_F_000 274
_exptl_crystal_size_max 0.3
_exptl_crystal_size_mid 0.05
_exptl_crystal_size_min 0.02
_refine_diff_density_max 1.067
_refine_diff_density_min -1.550
_refine_diff_density_rms 0.160
_refine_ls_extinction_coef 0.0093(14)
_refine_ls_extinction_expression Fc^*^=kFc[1+0.001xFc^2^\l^3^/sin(2\q)]^-1/4^
_refine_ls_extinction_method 'SHELXL-2014/7 (Sheldrick 2014'
_refine_ls_goodness_of_fit_ref 1.054
_refine_ls_hydrogen_treatment constr
_refine_ls_matrix_type full
_refine_ls_number_parameters 152
_refine_ls_number_reflns 2069
_refine_ls_number_restraints 0
_refine_ls_restrained_S_all 1.054
_refine_ls_R_factor_all 0.0409
_refine_ls_R_factor_gt 0.0407
_refine_ls_shift/su_max 0.000
_refine_ls_shift/su_mean 0.000
_refine_ls_structure_factor_coef Fsqd
_refine_ls_weighting_details 'w=1/[\s^2^(Fo^2^)+(0.0750P)^2^+1.1275P] where P=(Fo^2^+2Fc^2^)/3'
_refine_ls_weighting_scheme calc
_refine_ls_wR_factor_gt 0.1063
_refine_ls_wR_factor_ref 0.1082
_reflns_Friedel_coverage 0.000
_reflns_number_gt 2067
_reflns_number_total 2069
_reflns_threshold_expression 'I > 2\s(I)'
_cod_data_source_file d3ce00557g2.cif
_cod_data_source_block Cd(PyImPr)2-2D-alpha
_cod_depositor_comments 'Adding full bibliography for 7246974--7246977.cif.'
_cod_database_code 7246977
_shelx_shelxl_version_number 2014/7
_shelx_space_group_comment
;
The symmetry employed for this shelxl refinement is uniquely defined
by the following loop, which should always be used as a source of
symmetry information in preference to the above space-group names.
They are only intended as comments.
;
_olex2_refinement_description
;
1. Fixed Uiso
 At 1.2 times of:
  All C(H) groups, All C(H,H) groups
2.a Secondary CH2 refined with riding coordinates:
 C9(H9A,H9B), C8(H8A,H8B)
2.b Aromatic/amide H refined with riding coordinates:
 C1(H1), C4(H4), C5(H5)
;
_smtbx_masks_void_probe_radius 1.2
_smtbx_masks_void_truncation_radius 1.2
_olex2_submission_original_sample_id Cd(PyImPr)2-kgd-alpha
_olex2_submission_special_instructions 'No special instructions were received'

loop_
_space_group_symop_operation_xyz
'x, y, z'
'-x, -y, -z'

loop_
_atom_site_label
_atom_site_type_symbol
_atom_site_fract_x
_atom_site_fract_y
_atom_site_fract_z
_atom_site_U_iso_or_equiv
_atom_site_adp_type
_atom_site_occupancy
_atom_site_site_symmetry_order
_atom_site_calc_flag
_atom_site_refinement_flags_posn
_atom_site_refinement_flags_adp
_atom_site_refinement_flags_occupancy
_atom_site_disorder_assembly
_atom_site_disorder_group
Cd1 Cd 1.0000 0.0000 0.0000 0.01847(19) Uani 1 2 d S . P . .
O4 O 0.6703(6) 0.1473(3) 0.1032(3) 0.0228(6) Uani 1 1 d . . . . .
O3 O 0.3100(6) 0.1393(3) 0.0181(2) 0.0236(6) Uani 1 1 d . . . . .
O1 O 0.5908(6) 0.1327(3) 0.4766(3) 0.0257(6) Uani 1 1 d . . . . .
O2 O -0.1907(6) 0.4333(3) 0.4103(3) 0.0258(6) Uani 1 1 d . . . . .
N1 N -0.0341(7) 0.1389(3) 0.8112(3) 0.0206(7) Uani 1 1 d . . . . .
N2 N 0.2205(7) 0.2827(3) 0.4127(3) 0.0202(6) Uani 1 1 d . . . . .
C9 C 0.2308(8) 0.1907(4) 0.2220(3) 0.0222(8) Uani 1 1 d . . . . .
H9A H 0.0441 0.2308 0.2057 0.027 Uiso 1 1 calc R U . . .
H9B H 0.2176 0.1018 0.2753 0.027 Uiso 1 1 calc R U . . .
C10 C 0.4158(8) 0.1566(4) 0.1044(3) 0.0183(7) Uani 1 1 d . . . . .
C2 C 0.1620(8) 0.1967(4) 0.6114(3) 0.0203(7) Uani 1 1 d . . . . .
C3 C 0.3596(8) 0.1936(4) 0.4967(3) 0.0208(8) Uani 1 1 d . . . . .
C1 C 0.1766(9) 0.1197(4) 0.7211(4) 0.0232(8) Uani 1 1 d . . . . .
H1 H 0.3354 0.0533 0.7329 0.028 Uiso 1 1 calc R U . . .
C8 C 0.3342(9) 0.2948(4) 0.2857(3) 0.0226(8) Uani 1 1 d . . . . .
H8A H 0.5370 0.2753 0.2756 0.027 Uiso 1 1 calc R U . . .
H8B H 0.2803 0.3924 0.2498 0.027 Uiso 1 1 calc R U . . .
C6 C -0.0704(8) 0.2922(4) 0.5917(3) 0.0207(8) Uani 1 1 d . . . . .
C7 C -0.0344(8) 0.3483(4) 0.4629(3) 0.0204(8) Uani 1 1 d . . . . .
C4 C -0.2554(9) 0.2360(4) 0.7930(4) 0.0233(8) Uani 1 1 d . . . . .
H4 H -0.4005 0.2505 0.8581 0.028 Uiso 1 1 calc R U . . .
C5 C -0.2835(8) 0.3165(4) 0.6840(4) 0.0219(8) Uani 1 1 d . . . . .
H5 H -0.4416 0.3843 0.6742 0.026 Uiso 1 1 calc R U . . .

loop_
_atom_site_aniso_label
_atom_site_aniso_U_11
_atom_site_aniso_U_22
_atom_site_aniso_U_33
_atom_site_aniso_U_23
_atom_site_aniso_U_13
_atom_site_aniso_U_12
Cd1 0.0188(2) 0.0212(2) 0.0155(2) -0.00494(13) 0.00029(13) -0.00415(14)
O4 0.0197(13) 0.0260(14) 0.0229(13) -0.0095(11) 0.0021(10) -0.0047(11)
O3 0.0275(14) 0.0282(14) 0.0173(13) -0.0028(10) -0.0010(11) -0.0130(11)
O1 0.0266(15) 0.0219(13) 0.0277(15) -0.0046(11) 0.0001(12) -0.0046(11)
O2 0.0272(15) 0.0234(14) 0.0253(14) 0.0014(11) -0.0038(11) -0.0032(12)
N1 0.0240(17) 0.0202(16) 0.0186(15) -0.0042(12) -0.0030(13) -0.0045(13)
N2 0.0254(16) 0.0178(15) 0.0168(15) -0.0033(12) -0.0008(13) -0.0034(12)
C9 0.0209(18) 0.0277(19) 0.0180(18) -0.0064(14) 0.0027(14) -0.0068(15)
C10 0.0200(18) 0.0143(16) 0.0201(18) -0.0014(13) -0.0012(14) -0.0032(13)
C2 0.0240(19) 0.0198(18) 0.0183(18) -0.0054(14) 0.0015(15) -0.0094(15)
C3 0.028(2) 0.0168(17) 0.0179(17) -0.0042(13) 0.0000(15) -0.0071(15)
C1 0.027(2) 0.0246(19) 0.0199(18) -0.0046(15) -0.0034(15) -0.0081(16)
C8 0.028(2) 0.0221(19) 0.0168(18) -0.0029(14) 0.0037(15) -0.0083(15)
C6 0.027(2) 0.0177(17) 0.0198(18) -0.0045(14) -0.0030(15) -0.0096(15)
C7 0.0252(19) 0.0177(18) 0.0201(18) -0.0047(14) -0.0009(15) -0.0086(15)
C4 0.026(2) 0.0259(19) 0.0185(18) -0.0060(15) 0.0039(15) -0.0098(16)
C5 0.0224(19) 0.0224(18) 0.0210(18) -0.0057(14) 0.0003(15) -0.0051(15)

loop_
_atom_type_symbol
_atom_type_description
_atom_type_scat_dispersion_real
_atom_type_scat_dispersion_imag
_atom_type_scat_source
C C 0.0181 0.0091 'International Tables Vol C Tables 4.2.6.8 and 6.1.1.4'
H H 0.0000 0.0000 'International Tables Vol C Tables 4.2.6.8 and 6.1.1.4'
Cd Cd 0.1185 4.6533 'International Tables Vol C Tables 4.2.6.8 and 6.1.1.4'
N N 0.0311 0.0180 'International Tables Vol C Tables 4.2.6.8 and 6.1.1.4'
O O 0.0492 0.0322 'International Tables Vol C Tables 4.2.6.8 and 6.1.1.4'

loop_
_geom_angle_atom_site_label_1
_geom_angle_atom_site_label_2
_geom_angle_atom_site_label_3
_geom_angle
_geom_angle_site_symmetry_1
_geom_angle_site_symmetry_3
_geom_angle_publ_flag
O4 Cd1 O4 180.0 2_755 . ?
O4 Cd1 O3 91.16(10) . 2_655 ?
O4 Cd1 O3 88.84(10) . 1_655 ?
O4 Cd1 O3 88.84(10) 2_755 2_655 ?
O4 Cd1 O3 91.16(10) 2_755 1_655 ?
O4 Cd1 N1 85.89(11) . 2_656 ?
O4 Cd1 N1 94.11(11) . 1_654 ?
O4 Cd1 N1 85.88(11) 2_755 1_654 ?
O4 Cd1 N1 94.12(11) 2_755 2_656 ?
O3 Cd1 O3 180.00(15) 2_655 1_655 ?
O3 Cd1 N1 85.39(10) 1_655 1_654 ?
O3 Cd1 N1 94.61(10) 2_655 1_654 ?
O3 Cd1 N1 94.61(10) 1_655 2_656 ?
O3 Cd1 N1 85.39(10) 2_655 2_656 ?
N1 Cd1 N1 180.00(17) 2_656 1_654 ?
C10 O4 Cd1 125.6(2) . . ?
C10 O3 Cd1 132.1(2) . 1_455 ?
C1 N1 Cd1 118.5(3) . 1_456 ?
C1 N1 C4 119.0(3) . . ?
C4 N1 Cd1 122.5(3) . 1_456 ?
C3 N2 C8 121.8(3) . . ?
C7 N2 C3 112.7(3) . . ?
C7 N2 C8 125.5(3) . . ?
H9A C9 H9B 107.8 . . ?
C10 C9 H9A 109.0 . . ?
C10 C9 H9B 109.0 . . ?
C8 C9 H9A 109.0 . . ?
C8 C9 H9B 109.0 . . ?
C8 C9 C10 113.1(3) . . ?
O4 C10 C9 116.1(3) . . ?
O3 C10 O4 124.5(4) . . ?
O3 C10 C9 119.4(3) . . ?
C1 C2 C3 131.0(4) . . ?
C1 C2 C6 120.9(4) . . ?
C6 C2 C3 108.0(3) . . ?
O1 C3 N2 125.2(4) . . ?
O1 C3 C2 129.7(4) . . ?
N2 C3 C2 105.1(3) . . ?
N1 C1 C2 119.9(4) . . ?
N1 C1 H1 120.0 . . ?
C2 C1 H1 120.0 . . ?
N2 C8 C9 110.7(3) . . ?
N2 C8 H8A 109.5 . . ?
N2 C8 H8B 109.5 . . ?
C9 C8 H8A 109.5 . . ?
C9 C8 H8B 109.5 . . ?
H8A C8 H8B 108.1 . . ?
C2 C6 C7 108.2(3) . . ?
C5 C6 C2 119.8(4) . . ?
C5 C6 C7 132.0(4) . . ?
O2 C7 N2 125.5(4) . . ?
O2 C7 C6 128.7(4) . . ?
N2 C7 C6 105.8(3) . . ?
N1 C4 H4 118.1 . . ?
N1 C4 C5 123.8(4) . . ?
C5 C4 H4 118.1 . . ?
C6 C5 C4 116.5(4) . . ?
C6 C5 H5 121.8 . . ?
C4 C5 H5 121.8 . . ?

loop_
_geom_bond_atom_site_label_1
_geom_bond_atom_site_label_2
_geom_bond_distance
_geom_bond_site_symmetry_2
_geom_bond_publ_flag
Cd1 O4 2.254(3) 2_755 ?
Cd1 O4 2.254(3) . ?
Cd1 O3 2.277(3) 1_655 ?
Cd1 O3 2.277(3) 2_655 ?
Cd1 N1 2.409(3) 2_656 ?
Cd1 N1 2.409(3) 1_654 ?
O4 C10 1.262(5) . ?
O3 Cd1 2.277(3) 1_455 ?
O3 C10 1.247(5) . ?
O1 C3 1.203(5) . ?
O2 C7 1.212(5) . ?
N1 Cd1 2.409(3) 1_456 ?
N1 C1 1.345(5) . ?
N1 C4 1.351(5) . ?
N2 C3 1.404(5) . ?
N2 C8 1.463(5) . ?
N2 C7 1.385(5) . ?
C9 H9A 0.9900 . ?
C9 H9B 0.9900 . ?
C9 C10 1.532(5) . ?
C9 C8 1.526(5) . ?
C2 C3 1.498(5) . ?
C2 C1 1.381(6) . ?
C2 C6 1.388(6) . ?
C1 H1 0.9500 . ?
C8 H8A 0.9900 . ?
C8 H8B 0.9900 . ?
C6 C7 1.494(5) . ?
C6 C5 1.374(6) . ?
C4 H4 0.9500 . ?
C4 C5 1.399(6) . ?
C5 H5 0.9500 . ?

loop_
_geom_torsion_atom_site_label_1
_geom_torsion_atom_site_label_2
_geom_torsion_atom_site_label_3
_geom_torsion_atom_site_label_4
_geom_torsion
_geom_torsion_site_symmetry_1
_geom_torsion_site_symmetry_2
_geom_torsion_site_symmetry_3
_geom_torsion_site_symmetry_4
_geom_torsion_publ_flag
Cd1 O4 C10 O3 -33.3(5) . . . . ?
Cd1 O4 C10 C9 146.2(3) . . . . ?
Cd1 O3 C10 O4 128.0(3) 1_455 . . . ?
Cd1 O3 C10 C9 -51.5(5) 1_455 . . . ?
Cd1 N1 C1 C2 179.3(3) 1_456 . . . ?
Cd1 N1 C4 C5 -178.8(3) 1_456 . . . ?
N1 C4 C5 C6 0.3(6) . . . . ?
C10 C9 C8 N2 -158.2(3) . . . . ?
C2 C6 C7 O2 179.8(4) . . . . ?
C2 C6 C7 N2 -0.2(4) . . . . ?
C2 C6 C5 C4 -2.9(6) . . . . ?
C3 N2 C8 C9 92.6(4) . . . . ?
C3 N2 C7 O2 177.6(4) . . . . ?
C3 N2 C7 C6 -2.4(4) . . . . ?
C3 C2 C1 N1 -178.0(4) . . . . ?
C3 C2 C6 C7 2.5(4) . . . . ?
C3 C2 C6 C5 -179.1(3) . . . . ?
C1 N1 C4 C5 1.8(6) . . . . ?
C1 C2 C3 O1 -8.3(7) . . . . ?
C1 C2 C3 N2 173.2(4) . . . . ?
C1 C2 C6 C7 -174.9(3) . . . . ?
C1 C2 C6 C5 3.5(6) . . . . ?
C8 N2 C3 O1 8.7(6) . . . . ?
C8 N2 C3 C2 -172.7(3) . . . . ?
C8 N2 C7 O2 -5.9(6) . . . . ?
C8 N2 C7 C6 174.0(3) . . . . ?
C8 C9 C10 O4 37.3(5) . . . . ?
C8 C9 C10 O3 -143.2(4) . . . . ?
C6 C2 C3 O1 174.7(4) . . . . ?
C6 C2 C3 N2 -3.8(4) . . . . ?
C6 C2 C1 N1 -1.3(6) . . . . ?
C7 N2 C3 O1 -174.7(4) . . . . ?
C7 N2 C3 C2 3.9(4) . . . . ?
C7 N2 C8 C9 -83.5(4) . . . . ?
C7 C6 C5 C4 175.0(4) . . . . ?
C4 N1 C1 C2 -1.3(5) . . . . ?
C5 C6 C7 O2 1.6(7) . . . . ?
C5 C6 C7 N2 -178.3(4) . . . . ?

loop_
_smtbx_masks_void_nr
_smtbx_masks_void_average_x
_smtbx_masks_void_average_y
_smtbx_masks_void_average_z
_smtbx_masks_void_volume
_smtbx_masks_void_count_electrons
_smtbx_masks_void_content
1 -0.487 0.500 0.000 88.2 33.5 '2 MeOH'
